data_7106181
loop_
_publ_author_name
'James W. Leeland'
'Fraser J. White'
'Jason B. Love'

_publ_section_title
;
 Hexagonal wheel formation through the hydrogen-bonded assembly of cobalt
 Pacman complexes
;
_journal_name_full Chem.Commun.
_journal_page_first 4132
_journal_paper_doi 10.1039/c0cc04883f
_journal_volume 47
_journal_year 2011
_chemical_formula_moiety 'C35 H40 Co I N4 O6'
_chemical_formula_sum 'C35 H40 Co I N4 O6'
_chemical_formula_weight 798.54
_chemical_name_systematic
;
?
;
_space_group_IT_number 14
_symmetry_cell_setting monoclinic
_symmetry_space_group_name_Hall '-P 2ybc'
_symmetry_space_group_name_H-M 'P 1 21/c 1'
_atom_sites_solution_hydrogens geom
_atom_sites_solution_primary direct
_atom_sites_solution_secondary difmap
_audit_creation_method SHELXL-97
_cell_angle_alpha 90.00
_cell_angle_beta 96.408(14)
_cell_angle_gamma 90.00
_cell_formula_units_Z 4
_cell_length_a 19.571(3)
_cell_length_b 11.471(3)
_cell_length_c 15.551(2)
_cell_measurement_reflns_used 7609
_cell_measurement_temperature 150(2)
_cell_measurement_theta_max 27.5
_cell_measurement_theta_min 2.9
_cell_volume 3469.4(11)
_computing_cell_refinement
;
CrysAlisPro, Oxford Diffraction Ltd.,
Version 1.171.33.55 (release 05-01-2010 CrysAlis171 .NET)
(compiled Jan 5 2010,16:28:46)
;
_computing_data_collection
;
CrysAlisPro, Oxford Diffraction Ltd.,
Version 1.171.33.55 (release 05-01-2010 CrysAlis171 .NET)
(compiled Jan 5 2010,16:28:46)
;
_computing_data_reduction
;
CrysAlisPro, Oxford Diffraction Ltd.,
Version 1.171.33.55 (release 05-01-2010 CrysAlis171 .NET)
(compiled Jan 5 2010,16:28:46)
;
_computing_molecular_graphics 'Ortep-3 for Windows (Farrugia, 1997)'
_computing_publication_material 'enCIFer (Allen et al., 2004)'
_computing_structure_refinement 'SHELXL-97 (Sheldrick, 2008)'
_computing_structure_solution 'SUPERFLIP (Palatinus & Chapuis, 2007)'
_diffrn_ambient_temperature 150(2)
_diffrn_measured_fraction_theta_full 0.990
_diffrn_measured_fraction_theta_max 0.956
_diffrn_radiation_monochromator graphite
_diffrn_radiation_source 'fine-focus sealed tube'
_diffrn_radiation_type MoK\a
_diffrn_radiation_wavelength 0.71073
_diffrn_reflns_av_R_equivalents 0.1087
_diffrn_reflns_av_sigmaI/netI 0.1213
_diffrn_reflns_limit_h_max 25
_diffrn_reflns_limit_h_min -22
_diffrn_reflns_limit_k_max 10
_diffrn_reflns_limit_k_min -14
_diffrn_reflns_limit_l_max 19
_diffrn_reflns_limit_l_min -20
_diffrn_reflns_number 15746
_diffrn_reflns_theta_full 25.24
_diffrn_reflns_theta_max 27.50
_diffrn_reflns_theta_min 2.94
_exptl_absorpt_coefficient_mu 1.434
_exptl_absorpt_correction_T_max 1.00000
_exptl_absorpt_correction_T_min 0.81927
_exptl_absorpt_correction_type multi-scan
_exptl_absorpt_process_details
;
CrysAlisPro, Oxford Diffraction Ltd.,
Version 1.171.33.55 (release 05-01-2010 CrysAlis171 .NET)
(compiled Jan 5 2010,16:28:46)
Empirical absorption correction using spherical harmonics,
implemented in SCALE3 ABSPACK scaling algorithm.
;
_exptl_crystal_density_diffrn 1.529
_exptl_crystal_density_method 'not measured'
_exptl_crystal_F_000 1624
_exptl_crystal_size_max 0.2112
_exptl_crystal_size_mid 0.1551
_exptl_crystal_size_min 0.1002
_refine_diff_density_max 2.024
_refine_diff_density_min -2.120
_refine_diff_density_rms 0.228
_refine_ls_extinction_method none
_refine_ls_goodness_of_fit_ref 1.128
_refine_ls_hydrogen_treatment riding
_refine_ls_matrix_type full
_refine_ls_number_parameters 426
_refine_ls_number_reflns 7609
_refine_ls_number_restraints 14
_refine_ls_restrained_S_all 1.127
_refine_ls_R_factor_all 0.1208
_refine_ls_R_factor_gt 0.0692
_refine_ls_shift/su_max 0.001
_refine_ls_shift/su_mean 0.000
_refine_ls_structure_factor_coef Fsqd
_refine_ls_weighting_details 'calc w=1/[\s^2^(Fo^2^)+(0.1442P)^2^+0.0000P] where P=(Fo^2^+2Fc^2^)/3'
_refine_ls_weighting_scheme calc
_refine_ls_wR_factor_gt 0.2066
_refine_ls_wR_factor_ref 0.2714
_reflns_number_gt 4282
_reflns_number_total 7609
_reflns_threshold_expression >2sigma(I)
_cod_data_source_file c0cc04883f.txt
_cod_data_source_block j10073b
_cod_original_sg_symbol_H-M 'P 21/c'
_cod_database_code 7106181

loop_
_symmetry_equiv_pos_as_xyz
'x, y, z'
'-x, y+1/2, -z+1/2'
'-x, -y, -z'
'x, -y-1/2, z-1/2'

loop_
_atom_site_label
_atom_site_type_symbol
_atom_site_fract_x
_atom_site_fract_y
_atom_site_fract_z
_atom_site_U_iso_or_equiv
_atom_site_adp_type
_atom_site_occupancy
_atom_site_symmetry_multiplicity
_atom_site_calc_flag
_atom_site_refinement_flags
_atom_site_disorder_assembly
_atom_site_disorder_group
C1 C 0.7566(4) -0.0853(8) 0.0040(5) 0.040(2) Uani 1 1 d . . .
H1 H 0.7636 -0.1476 -0.0342 0.048 Uiso 1 1 calc R . .
C2 C 0.6950(4) -0.0270(7) -0.0033(5) 0.0340(17) Uani 1 1 d . . .
C3 C 0.6301(4) -0.0345(9) -0.0517(6) 0.047(2) Uani 1 1 d . . .
H3 H 0.6161 -0.0889 -0.0963 0.056 Uiso 1 1 calc R . .
C4 C 0.5907(4) 0.0534(9) -0.0214(6) 0.050(2) Uani 1 1 d . . .
H4 H 0.5442 0.0698 -0.0418 0.060 Uiso 1 1 calc R . .
C5 C 0.6312(4) 0.1154(9) 0.0454(5) 0.041(2) Uani 1 1 d . . .
C6 C 0.6119(4) 0.2169(9) 0.0971(5) 0.042(2) Uani 1 1 d . . .
C7 C 0.5407(4) 0.1938(10) 0.1292(6) 0.053(2) Uani 1 1 d U . .
H7A H 0.5260 0.2654 0.1575 0.064 Uiso 1 1 calc R . .
H7B H 0.5068 0.1786 0.0782 0.064 Uiso 1 1 calc R . .
C8 C 0.5386(5) 0.0958(10) 0.1900(7) 0.064(3) Uani 1 1 d U . .
H8A H 0.5525 0.0239 0.1626 0.097 Uiso 1 1 calc R . .
H8B H 0.4918 0.0869 0.2058 0.097 Uiso 1 1 calc R . .
H8C H 0.5702 0.1113 0.2422 0.097 Uiso 1 1 calc R . .
C9 C 0.6100(5) 0.3258(10) 0.0417(7) 0.058(3) Uani 1 1 d . . .
H9A H 0.6004 0.3929 0.0785 0.070 Uiso 1 1 calc R . .
H9B H 0.6565 0.3376 0.0240 0.070 Uiso 1 1 calc R . .
C10 C 0.5591(7) 0.3294(14) -0.0389(8) 0.092(4) Uani 1 1 d . . .
H10A H 0.5731 0.2738 -0.0814 0.138 Uiso 1 1 calc R . .
H10B H 0.5579 0.4082 -0.0635 0.138 Uiso 1 1 calc R . .
H10C H 0.5133 0.3088 -0.0240 0.138 Uiso 1 1 calc R . .
C11 C 0.6634(4) 0.2406(8) 0.1772(5) 0.040(2) Uani 1 1 d . . .
C12 C 0.6559(5) 0.3160(10) 0.2461(6) 0.059(3) Uani 1 1 d . . .
H12 H 0.6163 0.3613 0.2533 0.070 Uiso 1 1 calc R . .
C13 C 0.7162(5) 0.3135(10) 0.3020(6) 0.054(3) Uani 1 1 d . . .
H13 H 0.7252 0.3525 0.3560 0.065 Uiso 1 1 calc R . .
C14 C 0.7609(5) 0.2419(8) 0.2626(5) 0.040(2) Uani 1 1 d . . .
C15 C 0.8251(4) 0.1857(8) 0.2829(5) 0.040(2) Uani 1 1 d . . .
H15 H 0.8526 0.2023 0.3358 0.049 Uiso 1 1 calc R . .
C16 C 0.9074(4) 0.0478(8) 0.2528(5) 0.0353(18) Uani 1 1 d . . .
C17 C 0.9603(4) 0.0470(9) 0.2018(5) 0.044(2) Uani 1 1 d . . .
H17 H 0.9565 0.0925 0.1505 0.053 Uiso 1 1 calc R . .
C18 C 1.0188(4) -0.0181(9) 0.2233(6) 0.049(2) Uani 1 1 d . . .
H18 H 1.0548 -0.0185 0.1870 0.059 Uiso 1 1 calc R . .
C19 C 1.0243(4) -0.0824(9) 0.2980(7) 0.055(3) Uani 1 1 d . . .
H19 H 1.0651 -0.1257 0.3140 0.065 Uiso 1 1 calc R . .
C20 C 0.9719(5) -0.0856(9) 0.3506(6) 0.054(2) Uani 1 1 d . . .
H20 H 0.9761 -0.1317 0.4016 0.065 Uiso 1 1 calc R . .
C21 C 0.9124(4) -0.0195(9) 0.3271(5) 0.044(2) Uani 1 1 d . . .
C22 C 0.8535(5) -0.0921(10) 0.4448(6) 0.057(3) Uani 1 1 d . . .
H22A H 0.8894 -0.0704 0.4919 0.069 Uiso 1 1 calc R . .
H22B H 0.8610 -0.1739 0.4280 0.069 Uiso 1 1 calc R . .
C23 C 0.7833(5) -0.0780(9) 0.4737(6) 0.052(2) Uani 1 1 d . . .
H23A H 0.7790 -0.1258 0.5259 0.062 Uiso 1 1 calc R . .
H23B H 0.7747 0.0046 0.4875 0.062 Uiso 1 1 calc R . .
C24 C 0.6664(5) -0.1166(11) 0.4258(7) 0.063(3) Uani 1 1 d . . .
H24A H 0.6570 -0.0440 0.4569 0.076 Uiso 1 1 calc R . .
H24B H 0.6592 -0.1837 0.4638 0.076 Uiso 1 1 calc R . .
C25 C 0.6199(5) -0.1252(10) 0.3439(7) 0.061(3) Uani 1 1 d . . .
H25A H 0.5715 -0.1167 0.3557 0.074 Uiso 1 1 calc R . .
H25B H 0.6304 -0.0624 0.3037 0.074 Uiso 1 1 calc R . .
C26 C 0.6067(6) -0.2426(11) 0.2151(8) 0.067(3) Uani 1 1 d U . .
H26A H 0.6214 -0.1727 0.1848 0.081 Uiso 1 1 calc R . .
H26B H 0.5559 -0.2473 0.2059 0.081 Uiso 1 1 calc R . .
C27 C 0.6375(5) -0.3495(12) 0.1807(7) 0.073(3) Uani 1 1 d U . .
H27A H 0.6325 -0.4148 0.2212 0.088 Uiso 1 1 calc R . .
H27B H 0.6114 -0.3699 0.1245 0.088 Uiso 1 1 calc R . .
C28 C 0.7541(5) -0.3503(11) 0.2453(7) 0.064(3) Uani 1 1 d . . .
H28A H 0.7484 -0.4276 0.2719 0.076 Uiso 1 1 calc R . .
H28B H 0.7456 -0.2893 0.2879 0.076 Uiso 1 1 calc R . .
C29 C 0.8248(5) -0.3384(9) 0.2192(7) 0.057(3) Uani 1 1 d . . .
H29A H 0.8594 -0.3485 0.2701 0.068 Uiso 1 1 calc R . .
H29B H 0.8329 -0.3985 0.1758 0.068 Uiso 1 1 calc R . .
C30 C 0.8802(4) -0.2065(8) 0.1290(5) 0.041(2) Uani 1 1 d . . .
C31 C 0.9408(4) -0.2664(8) 0.1329(6) 0.041(2) Uani 1 1 d . . .
H31 H 0.9505 -0.3246 0.1759 0.049 Uiso 1 1 calc R . .
C32 C 0.9882(4) -0.2445(9) 0.0761(7) 0.051(3) Uani 1 1 d . . .
H32 H 1.0294 -0.2889 0.0790 0.062 Uiso 1 1 calc R . .
C33 C 0.9758(4) -0.1577(9) 0.0148(6) 0.046(2) Uani 1 1 d . . .
H33 H 1.0080 -0.1427 -0.0253 0.056 Uiso 1 1 calc R . .
C34 C 0.9155(4) -0.0923(9) 0.0126(5) 0.046(2) Uani 1 1 d . . .
H34 H 0.9073 -0.0311 -0.0285 0.055 Uiso 1 1 calc R . .
C35 C 0.8682(4) -0.1149(8) 0.0683(5) 0.0356(18) Uani 1 1 d . . .
Co1 Co 0.77272(5) 0.07928(10) 0.13309(6) 0.0319(3) Uani 1 1 d . . .
I1 I 0.82492(3) 0.22802(6) 0.03683(4) 0.0464(2) Uani 1 1 d . . .
N1 N 0.8052(3) -0.0546(6) 0.0635(4) 0.0333(15) Uani 1 1 d . . .
N2 N 0.6930(3) 0.0637(6) 0.0543(4) 0.0334(15) Uani 1 1 d . . .
N3 N 0.7261(3) 0.1953(6) 0.1873(4) 0.0341(15) Uani 1 1 d . . .
N4 N 0.8461(3) 0.1113(6) 0.2286(4) 0.0350(15) Uani 1 1 d . . .
O1 O 0.8559(3) -0.0173(7) 0.3730(4) 0.0596(19) Uani 1 1 d . . .
O2 O 0.7360(3) -0.1162(7) 0.4037(4) 0.0554(18) Uani 1 1 d . . .
O3 O 0.6297(4) -0.2347(7) 0.3066(5) 0.064(2) Uani 1 1 d . . .
O4 O 0.7073(4) -0.3378(8) 0.1689(4) 0.073(2) Uani 1 1 d . . .
O5 O 0.8304(3) -0.2243(6) 0.1832(4) 0.0504(16) Uani 1 1 d . . .
O6 O 0.7376(3) -0.0423(6) 0.2119(3) 0.0440(15) Uani 1 1 d . . .

loop_
_atom_site_aniso_label
_atom_site_aniso_U_11
_atom_site_aniso_U_22
_atom_site_aniso_U_33
_atom_site_aniso_U_23
_atom_site_aniso_U_13
_atom_site_aniso_U_12
C1 0.033(4) 0.051(6) 0.035(4) -0.008(4) 0.001(3) -0.005(4)
C2 0.031(4) 0.034(5) 0.036(4) -0.002(4) -0.002(3) -0.006(3)
C3 0.041(4) 0.048(6) 0.047(5) -0.012(4) -0.012(4) -0.002(4)
C4 0.036(4) 0.052(6) 0.058(5) -0.007(5) -0.013(4) 0.000(4)
C5 0.029(4) 0.059(6) 0.033(4) 0.008(4) -0.004(3) 0.004(4)
C6 0.032(4) 0.058(7) 0.036(4) -0.002(4) -0.007(3) 0.010(4)
C7 0.038(5) 0.064(7) 0.056(5) 0.004(5) -0.001(4) 0.012(5)
C8 0.053(6) 0.085(8) 0.058(6) -0.003(5) 0.013(5) -0.007(6)
C9 0.062(6) 0.048(7) 0.061(6) 0.015(5) -0.013(5) -0.003(5)
C10 0.099(9) 0.102(11) 0.067(7) 0.014(8) -0.033(7) -0.001(9)
C11 0.038(4) 0.045(6) 0.035(4) -0.001(4) -0.006(3) 0.007(4)
C12 0.048(5) 0.071(8) 0.053(5) -0.011(5) -0.009(4) 0.021(5)
C13 0.057(6) 0.059(7) 0.044(5) -0.017(5) -0.007(4) 0.008(5)
C14 0.046(5) 0.037(5) 0.036(4) 0.004(4) -0.009(4) 0.000(4)
C15 0.045(5) 0.035(5) 0.037(4) -0.007(4) -0.014(4) 0.001(4)
C16 0.032(4) 0.038(5) 0.033(4) -0.004(4) -0.010(3) -0.007(3)
C17 0.036(4) 0.059(6) 0.035(4) 0.000(4) -0.005(3) -0.014(4)
C18 0.034(4) 0.050(6) 0.061(5) -0.011(5) -0.001(4) -0.006(4)
C19 0.035(4) 0.049(6) 0.076(7) -0.002(5) -0.008(5) 0.004(4)
C20 0.051(5) 0.053(7) 0.054(5) 0.010(5) -0.011(4) 0.009(5)
C21 0.038(4) 0.055(6) 0.037(4) 0.009(4) 0.001(3) 0.005(4)
C22 0.053(5) 0.071(8) 0.046(5) 0.028(5) -0.002(4) -0.001(5)
C23 0.065(6) 0.051(6) 0.039(4) -0.001(4) 0.007(4) -0.007(5)
C24 0.052(6) 0.079(9) 0.061(6) -0.018(6) 0.016(5) -0.001(5)
C25 0.052(6) 0.055(7) 0.079(7) -0.003(6) 0.016(5) 0.000(5)
C26 0.056(6) 0.078(8) 0.067(7) 0.002(6) 0.005(5) -0.007(5)
C27 0.059(6) 0.094(9) 0.068(6) -0.006(6) 0.017(5) -0.020(6)
C28 0.064(6) 0.070(8) 0.059(6) 0.024(6) 0.018(5) 0.001(6)
C29 0.057(6) 0.049(7) 0.067(6) 0.027(5) 0.016(5) 0.004(5)
C30 0.032(4) 0.052(6) 0.038(4) -0.006(4) 0.002(3) -0.004(4)
C31 0.040(4) 0.032(5) 0.047(5) 0.005(4) -0.008(4) 0.002(4)
C32 0.030(4) 0.058(7) 0.065(6) -0.014(5) 0.002(4) 0.006(4)
C33 0.039(4) 0.046(6) 0.055(5) -0.005(5) 0.011(4) -0.004(4)
C34 0.044(5) 0.054(6) 0.039(4) 0.002(4) 0.002(4) -0.005(4)
C35 0.032(4) 0.042(5) 0.032(4) -0.001(4) -0.004(3) 0.000(4)
Co1 0.0268(5) 0.0403(7) 0.0273(5) 0.0011(5) -0.0035(4) -0.0016(4)
I1 0.0426(3) 0.0551(5) 0.0401(3) 0.0117(3) -0.0018(2) -0.0078(3)
N1 0.031(3) 0.035(4) 0.033(3) -0.006(3) 0.000(3) 0.002(3)
N2 0.030(3) 0.032(4) 0.037(3) -0.013(3) -0.004(3) -0.004(3)
N3 0.038(3) 0.030(4) 0.033(3) -0.011(3) -0.002(3) 0.003(3)
N4 0.033(3) 0.038(4) 0.031(3) 0.002(3) -0.009(3) -0.002(3)
O1 0.053(4) 0.077(5) 0.050(3) 0.034(4) 0.012(3) 0.018(4)
O2 0.045(3) 0.075(5) 0.046(3) -0.013(3) 0.007(3) -0.002(3)
O3 0.070(5) 0.061(5) 0.061(4) -0.005(4) 0.005(4) 0.000(4)
O4 0.053(4) 0.111(7) 0.057(4) 0.005(5) 0.017(3) -0.005(4)
O5 0.046(3) 0.045(4) 0.064(4) 0.022(3) 0.018(3) 0.008(3)
O6 0.038(3) 0.057(4) 0.037(3) 0.001(3) 0.006(2) -0.005(3)

loop_
_atom_type_symbol
_atom_type_description
_atom_type_scat_dispersion_real
_atom_type_scat_dispersion_imag
_atom_type_scat_source
C C 0.0033 0.0016 'International Tables Vol C Tables 4.2.6.8 and 6.1.1.4'
H H 0.0000 0.0000 'International Tables Vol C Tables 4.2.6.8 and 6.1.1.4'
Co Co 0.3494 0.9721 'International Tables Vol C Tables 4.2.6.8 and 6.1.1.4'
I I -0.4742 1.8119 'International Tables Vol C Tables 4.2.6.8 and 6.1.1.4'
N N 0.0061 0.0033 'International Tables Vol C Tables 4.2.6.8 and 6.1.1.4'
O O 0.0106 0.0060 'International Tables Vol C Tables 4.2.6.8 and 6.1.1.4'

loop_
_geom_angle_atom_site_label_1
_geom_angle_atom_site_label_2
_geom_angle_atom_site_label_3
_geom_angle
_geom_angle_site_symmetry_1
_geom_angle_site_symmetry_3
_geom_angle_publ_flag
N1 C1 C2 119.6(8) . . ?
N1 C1 H1 120.2 . . ?
C2 C1 H1 120.2 . . ?
C1 C2 N2 113.7(7) . . ?
C1 C2 C3 138.3(8) . . ?
N2 C2 C3 107.9(7) . . ?
C4 C3 C2 106.0(8) . . ?
C4 C3 H3 127.0 . . ?
C2 C3 H3 127.0 . . ?
C3 C4 C5 109.1(8) . . ?
C3 C4 H4 125.4 . . ?
C5 C4 H4 125.4 . . ?
N2 C5 C4 106.1(8) . . ?
N2 C5 C6 124.7(7) . . ?
C4 C5 C6 129.2(7) . . ?
C5 C6 C9 109.2(8) . . ?
C5 C6 C11 113.2(7) . . ?
C9 C6 C11 106.7(8) . . ?
C5 C6 C7 109.3(8) . . ?
C9 C6 C7 110.9(7) . . ?
C11 C6 C7 107.5(7) . . ?
C8 C7 C6 115.2(8) . . ?
C8 C7 H7A 108.5 . . ?
C6 C7 H7A 108.5 . . ?
C8 C7 H7B 108.5 . . ?
C6 C7 H7B 108.5 . . ?
H7A C7 H7B 107.5 . . ?
C7 C8 H8A 109.5 . . ?
C7 C8 H8B 109.5 . . ?
H8A C8 H8B 109.5 . . ?
C7 C8 H8C 109.5 . . ?
H8A C8 H8C 109.5 . . ?
H8B C8 H8C 109.5 . . ?
C10 C9 C6 117.8(10) . . ?
C10 C9 H9A 107.9 . . ?
C6 C9 H9A 107.9 . . ?
C10 C9 H9B 107.9 . . ?
C6 C9 H9B 107.9 . . ?
H9A C9 H9B 107.2 . . ?
C9 C10 H10A 109.5 . . ?
C9 C10 H10B 109.5 . . ?
H10A C10 H10B 109.5 . . ?
C9 C10 H10C 109.5 . . ?
H10A C10 H10C 109.5 . . ?
H10B C10 H10C 109.5 . . ?
N3 C11 C12 109.1(7) . . ?
N3 C11 C6 122.8(7) . . ?
C12 C11 C6 128.0(8) . . ?
C13 C12 C11 108.2(8) . . ?
C13 C12 H12 125.9 . . ?
C11 C12 H12 125.9 . . ?
C12 C13 C14 105.7(8) . . ?
C12 C13 H13 127.2 . . ?
C14 C13 H13 127.2 . . ?
C13 C14 N3 108.9(7) . . ?
C13 C14 C15 139.2(8) . . ?
N3 C14 C15 110.6(8) . . ?
N4 C15 C14 119.5(7) . . ?
N4 C15 H15 120.3 . . ?
C14 C15 H15 120.3 . . ?
C17 C16 C21 119.4(8) . . ?
C17 C16 N4 121.4(7) . . ?
C21 C16 N4 119.2(7) . . ?
C16 C17 C18 121.6(8) . . ?
C16 C17 H17 119.2 . . ?
C18 C17 H17 119.2 . . ?
C19 C18 C17 118.8(9) . . ?
C19 C18 H18 120.6 . . ?
C17 C18 H18 120.6 . . ?
C18 C19 C20 121.6(9) . . ?
C18 C19 H19 119.2 . . ?
C20 C19 H19 119.2 . . ?
C19 C20 C21 118.7(9) . . ?
C19 C20 H20 120.6 . . ?
C21 C20 H20 120.6 . . ?
O1 C21 C16 115.8(7) . . ?
O1 C21 C20 124.3(8) . . ?
C16 C21 C20 119.9(8) . . ?
O1 C22 C23 106.5(8) . . ?
O1 C22 H22A 110.4 . . ?
C23 C22 H22A 110.4 . . ?
O1 C22 H22B 110.4 . . ?
C23 C22 H22B 110.4 . . ?
H22A C22 H22B 108.6 . . ?
O2 C23 C22 106.0(7) . . ?
O2 C23 H23A 110.5 . . ?
C22 C23 H23A 110.5 . . ?
O2 C23 H23B 110.5 . . ?
C22 C23 H23B 110.5 . . ?
H23A C23 H23B 108.7 . . ?
O2 C24 C25 107.5(8) . . ?
O2 C24 H24A 110.2 . . ?
C25 C24 H24A 110.2 . . ?
O2 C24 H24B 110.2 . . ?
C25 C24 H24B 110.2 . . ?
H24A C24 H24B 108.5 . . ?
O3 C25 C24 108.3(9) . . ?
O3 C25 H25A 110.0 . . ?
C24 C25 H25A 110.0 . . ?
O3 C25 H25B 110.0 . . ?
C24 C25 H25B 110.0 . . ?
H25A C25 H25B 108.4 . . ?
O3 C26 C27 108.1(9) . . ?
O3 C26 H26A 110.1 . . ?
C27 C26 H26A 110.1 . . ?
O3 C26 H26B 110.1 . . ?
C27 C26 H26B 110.1 . . ?
H26A C26 H26B 108.4 . . ?
O4 C27 C26 114.0(10) . . ?
O4 C27 H27A 108.7 . . ?
C26 C27 H27A 108.7 . . ?
O4 C27 H27B 108.7 . . ?
C26 C27 H27B 108.7 . . ?
H27A C27 H27B 107.6 . . ?
O4 C28 C29 107.1(8) . . ?
O4 C28 H28A 110.3 . . ?
C29 C28 H28A 110.3 . . ?
O4 C28 H28B 110.3 . . ?
C29 C28 H28B 110.3 . . ?
H28A C28 H28B 108.6 . . ?
O5 C29 C28 107.7(8) . . ?
O5 C29 H29A 110.2 . . ?
C28 C29 H29A 110.2 . . ?
O5 C29 H29B 110.2 . . ?
C28 C29 H29B 110.2 . . ?
H29A C29 H29B 108.5 . . ?
C31 C30 O5 124.8(8) . . ?
C31 C30 C35 118.7(8) . . ?
O5 C30 C35 116.4(7) . . ?
C30 C31 C32 121.7(9) . . ?
C30 C31 H31 119.1 . . ?
C32 C31 H31 119.1 . . ?
C31 C32 C33 119.7(8) . . ?
C31 C32 H32 120.1 . . ?
C33 C32 H32 120.1 . . ?
C32 C33 C34 119.2(8) . . ?
C32 C33 H33 120.4 . . ?
C34 C33 H33 120.4 . . ?
C35 C34 C33 121.0(9) . . ?
C35 C34 H34 119.5 . . ?
C33 C34 H34 119.5 . . ?
C34 C35 N1 121.8(8) . . ?
C34 C35 C30 119.5(8) . . ?
N1 C35 C30 118.6(7) . . ?
N3 Co1 N2 87.2(3) . . ?
N3 Co1 N4 83.1(3) . . ?
N2 Co1 N4 169.9(3) . . ?
N3 Co1 N1 169.0(3) . . ?
N2 Co1 N1 82.3(3) . . ?
N4 Co1 N1 107.3(3) . . ?
N3 Co1 O6 90.1(3) . . ?
N2 Co1 O6 90.9(3) . . ?
N4 Co1 O6 86.6(2) . . ?
N1 Co1 O6 87.0(3) . . ?
N3 Co1 I1 92.1(2) . . ?
N2 Co1 I1 92.2(2) . . ?
N4 Co1 I1 90.7(2) . . ?
N1 Co1 I1 91.4(2) . . ?
O6 Co1 I1 176.27(16) . . ?
C1 N1 C35 118.2(7) . . ?
C1 N1 Co1 109.7(5) . . ?
C35 N1 Co1 132.0(5) . . ?
C5 N2 C2 110.9(6) . . ?
C5 N2 Co1 134.3(6) . . ?
C2 N2 Co1 114.5(5) . . ?
C11 N3 C14 108.0(7) . . ?
C11 N3 Co1 136.0(6) . . ?
C14 N3 Co1 115.8(6) . . ?
C15 N4 C16 119.1(6) . . ?
C15 N4 Co1 110.7(5) . . ?
C16 N4 Co1 128.6(5) . . ?
C21 O1 C22 119.8(7) . . ?
C23 O2 C24 111.7(7) . . ?
C25 O3 C26 114.8(9) . . ?
C27 O4 C28 115.2(8) . . ?
C30 O5 C29 117.8(7) . . ?

loop_
_geom_bond_atom_site_label_1
_geom_bond_atom_site_label_2
_geom_bond_distance
_geom_bond_site_symmetry_2
_geom_bond_publ_flag
C1 N1 1.299(9) . ?
C1 C2 1.372(11) . ?
C1 H1 0.9500 . ?
C2 N2 1.375(10) . ?
C2 C3 1.405(10) . ?
C3 C4 1.384(13) . ?
C3 H3 0.9500 . ?
C4 C5 1.423(12) . ?
C4 H4 0.9500 . ?
C5 N2 1.341(10) . ?
C5 C6 1.488(13) . ?
C6 C9 1.515(14) . ?
C6 C11 1.536(11) . ?
C6 C7 1.555(12) . ?
C7 C8 1.473(14) . ?
C7 H7A 0.9900 . ?
C7 H7B 0.9900 . ?
C8 H8A 0.9800 . ?
C8 H8B 0.9800 . ?
C8 H8C 0.9800 . ?
C9 C10 1.512(13) . ?
C9 H9A 0.9900 . ?
C9 H9B 0.9900 . ?
C10 H10A 0.9800 . ?
C10 H10B 0.9800 . ?
C10 H10C 0.9800 . ?
C11 N3 1.325(10) . ?
C11 C12 1.397(13) . ?
C12 C13 1.386(12) . ?
C12 H12 0.9500 . ?
C13 C14 1.390(13) . ?
C13 H13 0.9500 . ?
C14 N3 1.395(10) . ?
C14 C15 1.415(12) . ?
C15 N4 1.299(11) . ?
C15 H15 0.9500 . ?
C16 C17 1.373(11) . ?
C16 C21 1.384(11) . ?
C16 N4 1.417(10) . ?
C17 C18 1.377(13) . ?
C17 H17 0.9500 . ?
C18 C19 1.369(14) . ?
C18 H18 0.9500 . ?
C19 C20 1.381(14) . ?
C19 H19 0.9500 . ?
C20 C21 1.404(12) . ?
C20 H20 0.9500 . ?
C21 O1 1.382(10) . ?
C22 O1 1.412(10) . ?
C22 C23 1.501(13) . ?
C22 H22A 0.9900 . ?
C22 H22B 0.9900 . ?
C23 O2 1.417(11) . ?
C23 H23A 0.9900 . ?
C23 H23B 0.9900 . ?
C24 O2 1.443(10) . ?
C24 C25 1.484(14) . ?
C24 H24A 0.9900 . ?
C24 H24B 0.9900 . ?
C25 O3 1.406(12) . ?
C25 H25A 0.9900 . ?
C25 H25B 0.9900 . ?
C26 O3 1.447(13) . ?
C26 C27 1.492(17) . ?
C26 H26A 0.9900 . ?
C26 H26B 0.9900 . ?
C27 O4 1.405(11) . ?
C27 H27A 0.9900 . ?
C27 H27B 0.9900 . ?
C28 O4 1.424(12) . ?
C28 C29 1.491(13) . ?
C28 H28A 0.9900 . ?
C28 H28B 0.9900 . ?
C29 O5 1.432(11) . ?
C29 H29A 0.9900 . ?
C29 H29B 0.9900 . ?
C30 C31 1.367(12) . ?
C30 O5 1.373(10) . ?
C30 C35 1.415(12) . ?
C31 C32 1.373(13) . ?
C31 H31 0.9500 . ?
C32 C33 1.381(14) . ?
C32 H32 0.9500 . ?
C33 C34 1.396(12) . ?
C33 H33 0.9500 . ?
C34 C35 1.362(11) . ?
C34 H34 0.9500 . ?
C35 N1 1.408(10) . ?
Co1 N3 1.867(6) . ?
Co1 N2 1.882(6) . ?
Co1 N4 1.983(6) . ?
Co1 N1 2.022(7) . ?
Co1 O6 2.026(6) . ?
Co1 I1 2.5568(13) . ?

loop_
_geom_torsion_atom_site_label_1
_geom_torsion_atom_site_label_2
_geom_torsion_atom_site_label_3
_geom_torsion_atom_site_label_4
_geom_torsion
_geom_torsion_site_symmetry_1
_geom_torsion_site_symmetry_2
_geom_torsion_site_symmetry_3
_geom_torsion_site_symmetry_4
_geom_torsion_publ_flag
N1 C1 C2 N2 2.2(12) . . . . ?
N1 C1 C2 C3 -175.1(10) . . . . ?
C1 C2 C3 C4 177.5(10) . . . . ?
N2 C2 C3 C4 0.1(10) . . . . ?
C2 C3 C4 C5 0.2(11) . . . . ?
C3 C4 C5 N2 -0.5(11) . . . . ?
C3 C4 C5 C6 179.6(9) . . . . ?
N2 C5 C6 C9 104.9(9) . . . . ?
C4 C5 C6 C9 -75.2(12) . . . . ?
N2 C5 C6 C11 -13.8(13) . . . . ?
C4 C5 C6 C11 166.1(9) . . . . ?
N2 C5 C6 C7 -133.6(9) . . . . ?
C4 C5 C6 C7 46.3(12) . . . . ?
C5 C6 C7 C8 64.8(10) . . . . ?
C9 C6 C7 C8 -174.8(9) . . . . ?
C11 C6 C7 C8 -58.5(11) . . . . ?
C5 C6 C9 C10 61.6(12) . . . . ?
C11 C6 C9 C10 -175.6(10) . . . . ?
C7 C6 C9 C10 -58.9(13) . . . . ?
C5 C6 C11 N3 15.9(13) . . . . ?
C9 C6 C11 N3 -104.3(10) . . . . ?
C7 C6 C11 N3 136.6(9) . . . . ?
C5 C6 C11 C12 -169.1(10) . . . . ?
C9 C6 C11 C12 70.7(13) . . . . ?
C7 C6 C11 C12 -48.3(14) . . . . ?
N3 C11 C12 C13 -1.9(13) . . . . ?
C6 C11 C12 C13 -177.5(9) . . . . ?
C11 C12 C13 C14 3.8(13) . . . . ?
C12 C13 C14 N3 -4.4(12) . . . . ?
C12 C13 C14 C15 -168.8(12) . . . . ?
C13 C14 C15 N4 171.0(12) . . . . ?
N3 C14 C15 N4 6.7(12) . . . . ?
C21 C16 C17 C18 -0.8(13) . . . . ?
N4 C16 C17 C18 -177.5(8) . . . . ?
C16 C17 C18 C19 -0.8(14) . . . . ?
C17 C18 C19 C20 1.8(15) . . . . ?
C18 C19 C20 C21 -1.2(15) . . . . ?
C17 C16 C21 O1 -177.7(8) . . . . ?
N4 C16 C21 O1 -0.9(12) . . . . ?
C17 C16 C21 C20 1.4(13) . . . . ?
N4 C16 C21 C20 178.2(8) . . . . ?
C19 C20 C21 O1 178.5(9) . . . . ?
C19 C20 C21 C16 -0.5(15) . . . . ?
O1 C22 C23 O2 62.8(10) . . . . ?
O2 C24 C25 O3 66.1(11) . . . . ?
O3 C26 C27 O4 -76.4(12) . . . . ?
O4 C28 C29 O5 61.3(12) . . . . ?
O5 C30 C31 C32 179.6(8) . . . . ?
C35 C30 C31 C32 -4.0(13) . . . . ?
C30 C31 C32 C33 1.9(14) . . . . ?
C31 C32 C33 C34 1.0(14) . . . . ?
C32 C33 C34 C35 -1.7(14) . . . . ?
C33 C34 C35 N1 -176.0(8) . . . . ?
C33 C34 C35 C30 -0.4(13) . . . . ?
C31 C30 C35 C34 3.2(12) . . . . ?
O5 C30 C35 C34 180.0(8) . . . . ?
C31 C30 C35 N1 178.9(7) . . . . ?
O5 C30 C35 N1 -4.3(11) . . . . ?
C2 C1 N1 C35 -178.9(8) . . . . ?
C2 C1 N1 Co1 0.3(10) . . . . ?
C34 C35 N1 C1 78.1(11) . . . . ?
C30 C35 N1 C1 -97.5(9) . . . . ?
C34 C35 N1 Co1 -101.0(9) . . . . ?
C30 C35 N1 Co1 83.4(10) . . . . ?
N3 Co1 N1 C1 14.3(18) . . . . ?
N2 Co1 N1 C1 -1.9(6) . . . . ?
N4 Co1 N1 C1 175.0(6) . . . . ?
O6 Co1 N1 C1 89.5(6) . . . . ?
I1 Co1 N1 C1 -93.9(6) . . . . ?
N3 Co1 N1 C35 -166.6(13) . . . . ?
N2 Co1 N1 C35 177.2(8) . . . . ?
N4 Co1 N1 C35 -5.9(8) . . . . ?
O6 Co1 N1 C35 -91.4(7) . . . . ?
I1 Co1 N1 C35 85.2(7) . . . . ?
C4 C5 N2 C2 0.6(10) . . . . ?
C6 C5 N2 C2 -179.5(8) . . . . ?
C4 C5 N2 Co1 -172.8(7) . . . . ?
C6 C5 N2 Co1 7.2(14) . . . . ?
C1 C2 N2 C5 -178.5(7) . . . . ?
C3 C2 N2 C5 -0.4(10) . . . . ?
C1 C2 N2 Co1 -3.8(9) . . . . ?
C3 C2 N2 Co1 174.3(6) . . . . ?
N3 Co1 N2 C5 -0.7(9) . . . . ?
N4 Co1 N2 C5 14(2) . . . . ?
N1 Co1 N2 C5 176.2(9) . . . . ?
O6 Co1 N2 C5 89.4(8) . . . . ?
I1 Co1 N2 C5 -92.7(8) . . . . ?
N3 Co1 N2 C2 -173.9(6) . . . . ?
N4 Co1 N2 C2 -159.5(15) . . . . ?
N1 Co1 N2 C2 3.1(5) . . . . ?
O6 Co1 N2 C2 -83.8(6) . . . . ?
I1 Co1 N2 C2 94.2(5) . . . . ?
C12 C11 N3 C14 -0.9(11) . . . . ?
C6 C11 N3 C14 175.0(8) . . . . ?
C12 C11 N3 Co1 172.1(8) . . . . ?
C6 C11 N3 Co1 -12.1(14) . . . . ?
C13 C14 N3 C11 3.3(11) . . . . ?
C15 C14 N3 C11 172.5(8) . . . . ?
C13 C14 N3 Co1 -171.2(7) . . . . ?
C15 C14 N3 Co1 -2.0(10) . . . . ?
N2 Co1 N3 C11 3.5(9) . . . . ?
N4 Co1 N3 C11 -174.0(9) . . . . ?
N1 Co1 N3 C11 -13(2) . . . . ?
O6 Co1 N3 C11 -87.5(9) . . . . ?
I1 Co1 N3 C11 95.6(9) . . . . ?
N2 Co1 N3 C14 176.0(6) . . . . ?
N4 Co1 N3 C14 -1.5(6) . . . . ?
N1 Co1 N3 C14 159.9(13) . . . . ?
O6 Co1 N3 C14 85.1(6) . . . . ?
I1 Co1 N3 C14 -91.9(6) . . . . ?
C14 C15 N4 C16 -174.4(8) . . . . ?
C14 C15 N4 Co1 -7.8(11) . . . . ?
C17 C16 N4 C15 -126.2(9) . . . . ?
C21 C16 N4 C15 57.1(11) . . . . ?
C17 C16 N4 Co1 70.0(10) . . . . ?
C21 C16 N4 Co1 -106.7(8) . . . . ?
N3 Co1 N4 C15 5.0(6) . . . . ?
N2 Co1 N4 C15 -9(2) . . . . ?
N1 Co1 N4 C15 -171.4(6) . . . . ?
O6 Co1 N4 C15 -85.6(6) . . . . ?
I1 Co1 N4 C15 97.0(6) . . . . ?
N3 Co1 N4 C16 169.9(7) . . . . ?
N2 Co1 N4 C16 155.5(15) . . . . ?
N1 Co1 N4 C16 -6.4(7) . . . . ?
O6 Co1 N4 C16 79.4(7) . . . . ?
I1 Co1 N4 C16 -98.1(6) . . . . ?
C16 C21 O1 C22 173.7(9) . . . . ?
C20 C21 O1 C22 -5.3(15) . . . . ?
C23 C22 O1 C21 -173.9(8) . . . . ?
C22 C23 O2 C24 175.1(9) . . . . ?
C25 C24 O2 C23 164.6(9) . . . . ?
C24 C25 O3 C26 -160.1(9) . . . . ?
C27 C26 O3 C25 164.5(9) . . . . ?
C26 C27 O4 C28 80.1(13) . . . . ?
C29 C28 O4 C27 178.5(10) . . . . ?
C31 C30 O5 C29 -28.5(13) . . . . ?
C35 C30 O5 C29 155.0(8) . . . . ?
C28 C29 O5 C30 -158.3(8) . . . . ?
